data_7011320
loop_
_publ_author_name
'Daofeng Sun'
'Rong Cao'
'Jiabao Weng'
'Maochun Hong'
'Yucang Liang'

_publ_section_title
;
 A novel luminescent 3D polymer containing silver chains formed by
 ligand unsupported Ag--Ag interactions and organic spacers
;
_journal_issue 3
_journal_name_full 'J. Chem. Soc., Dalton Trans.'
_journal_page_first 291
_journal_page_last 292
_journal_paper_doi 10.1039/b110436e
_journal_year 2002
_chemical_formula_sum 'C18 H9 Ag3 O12'
_chemical_formula_weight 740.86
_space_group_IT_number 70
_symmetry_space_group_name_Hall '-F 2uv 2vw'
_symmetry_space_group_name_H-M 'F d d d :2'
_atom_sites_solution_hydrogens geom
_atom_sites_solution_primary direct
_atom_sites_solution_secondary difmap
_audit_creation_method SHELXL-97
_cell_angle_alpha 90.00
_cell_angle_beta 90.00
_cell_angle_gamma 90.00
_cell_formula_units_Z 14
_cell_length_a 14.8775(2)
_cell_length_b 25.9261(2)
_cell_length_c 36.3777(2)
_cell_measurement_temperature 293(2)
_cell_measurement_theta_max 25.02
_cell_measurement_theta_min 1.67
_cell_volume 14031.4(2)
_computing_structure_refinement 'SHELXL-97 (Sheldrick, 1997)'
_computing_structure_solution 'SHELXS-97 (Sheldrick, 1990)'
_diffrn_ambient_temperature 293(2)
_diffrn_measured_fraction_theta_full 0.996
_diffrn_measured_fraction_theta_max 0.996
_diffrn_radiation_monochromator graphite
_diffrn_radiation_source 'fine-focus sealed tube'
_diffrn_radiation_type MoK\a
_diffrn_radiation_wavelength 0.71073
_diffrn_reflns_av_R_equivalents 0.0457
_diffrn_reflns_av_sigmaI/netI 0.0516
_diffrn_reflns_limit_h_max 13
_diffrn_reflns_limit_h_min -17
_diffrn_reflns_limit_k_max 20
_diffrn_reflns_limit_k_min -30
_diffrn_reflns_limit_l_max 33
_diffrn_reflns_limit_l_min -43
_diffrn_reflns_number 9447
_diffrn_reflns_theta_full 25.02
_diffrn_reflns_theta_max 25.02
_diffrn_reflns_theta_min 1.67
_exptl_absorpt_coefficient_mu 1.485
_exptl_crystal_colour colorless
_exptl_crystal_density_diffrn 1.227
_exptl_crystal_density_method 'not measured'
_exptl_crystal_description prism
_exptl_crystal_F_000 4956
_exptl_crystal_size_max 0.40
_exptl_crystal_size_mid 0.10
_exptl_crystal_size_min 0.05
_refine_diff_density_max 1.429
_refine_diff_density_min -1.659
_refine_diff_density_rms 0.250
_refine_ls_extinction_method none
_refine_ls_goodness_of_fit_ref 1.003
_refine_ls_hydrogen_treatment mixed
_refine_ls_matrix_type full
_refine_ls_number_parameters 311
_refine_ls_number_reflns 3094
_refine_ls_number_restraints 0
_refine_ls_restrained_S_all 1.003
_refine_ls_R_factor_all 0.0599
_refine_ls_R_factor_gt 0.0433
_refine_ls_shift/su_max 0.001
_refine_ls_shift/su_mean 0.000
_refine_ls_structure_factor_coef Fsqd
_refine_ls_weighting_details 'calc w=1/[\s^2^(Fo^2^)+(0.0667P)^2^+0.0000P] where P=(Fo^2^+2Fc^2^)/3'
_refine_ls_weighting_scheme calc
_refine_ls_wR_factor_gt 0.1016
_refine_ls_wR_factor_ref 0.1111
_reflns_number_gt 2380
_reflns_number_total 3094
_reflns_threshold_expression >2sigma(I)
_cod_data_source_file b110436e.txt
_cod_data_source_block s
_cod_database_code 7011320

loop_
_symmetry_equiv_pos_as_xyz
'x, y, z'
'-x+3/4, -y+3/4, z'
'-x+3/4, y, -z+3/4'
'x, -y+3/4, -z+3/4'
'x, y+1/2, z+1/2'
'-x+3/4, -y+5/4, z+1/2'
'-x+3/4, y+1/2, -z+5/4'
'x, -y+5/4, -z+5/4'
'x+1/2, y, z+1/2'
'-x+5/4, -y+3/4, z+1/2'
'-x+5/4, y, -z+5/4'
'x+1/2, -y+3/4, -z+5/4'
'x+1/2, y+1/2, z'
'-x+5/4, -y+5/4, z'
'-x+5/4, y+1/2, -z+3/4'
'x+1/2, -y+5/4, -z+3/4'
'-x, -y, -z'
'x-3/4, y-3/4, -z'
'x-3/4, -y, z-3/4'
'-x, y-3/4, z-3/4'
'-x, -y+1/2, -z+1/2'
'x-3/4, y-1/4, -z+1/2'
'x-3/4, -y+1/2, z-1/4'
'-x, y-1/4, z-1/4'
'-x+1/2, -y, -z+1/2'
'x-1/4, y-3/4, -z+1/2'
'x-1/4, -y, z-1/4'
'-x+1/2, y-3/4, z-1/4'
'-x+1/2, -y+1/2, -z'
'x-1/4, y-1/4, -z'
'x-1/4, -y+1/2, z-3/4'
'-x+1/2, y-1/4, z-3/4'

loop_
_atom_site_label
_atom_site_type_symbol
_atom_site_fract_x
_atom_site_fract_y
_atom_site_fract_z
_atom_site_U_iso_or_equiv
_atom_site_adp_type
_atom_site_occupancy
_atom_site_symmetry_multiplicity
_atom_site_calc_flag
_atom_site_refinement_flags
_atom_site_disorder_assembly
_atom_site_disorder_group
Ag1 Ag 0.27540(4) -0.06763(2) 0.375052(14) 0.03346(19) Uani 1 1 d . . .
Ag2 Ag 0.06766(4) -0.09136(2) 0.341646(16) 0.03384(19) Uani 1 1 d . . .
Ag3 Ag -0.1250 -0.06538(3) 0.3750 0.0286(2) Uani 1 2 d S . .
Ag4 Ag -0.1250 0.05845(3) 0.3750 0.0333(2) Uani 1 2 d S . .
O1 O 0.1435(4) -0.2499(2) 0.54112(15) 0.0351(14) Uani 1 1 d . . .
O4 O 0.2969(3) -0.08092(17) 0.43440(12) 0.0263(11) Uani 1 1 d . . .
O5 O 0.3335(3) 0.00009(18) 0.55781(13) 0.0330(12) Uani 1 1 d . . .
O6 O 0.2999(4) -0.0466(2) 0.60751(13) 0.0351(13) Uani 1 1 d . . .
O9 O -0.1046(3) 0.01058(17) 0.43560(12) 0.0251(10) Uani 1 1 d . . .
O10 O -0.1596(3) -0.06882(16) 0.43114(11) 0.0238(10) Uani 1 1 d . . .
C11 C 0.2534(4) -0.1319(2) 0.56681(18) 0.0230(14) Uani 1 1 d . . .
H11A H 0.2551 -0.1351 0.5923 0.028 Uiso 1 1 calc R . .
C12 C 0.2804(4) -0.0860(2) 0.54994(17) 0.0206(14) Uani 1 1 d . . .
C13 C 0.2828(4) -0.0825(2) 0.51196(18) 0.0225(14) Uani 1 1 d . . .
H13A H 0.3032 -0.0523 0.5010 0.027 Uiso 1 1 calc R . .
C14 C 0.2551(4) -0.1236(2) 0.48993(17) 0.0193(14) Uani 1 1 d . . .
C15 C 0.2243(4) -0.1682(2) 0.50673(18) 0.0244(15) Uani 1 1 d . . .
H15A H 0.2037 -0.1954 0.4923 0.029 Uiso 1 1 calc R . .
C16 C 0.2239(4) -0.1729(2) 0.54494(18) 0.0223(14) Uani 1 1 d . . .
C17 C 0.1914(4) -0.2213(2) 0.56339(18) 0.0237(15) Uani 1 1 d . . .
C18 C 0.2624(4) -0.1207(2) 0.44889(17) 0.0179(13) Uani 1 1 d . . .
C19 C 0.3081(4) -0.0402(3) 0.57193(18) 0.0240(15) Uani 1 1 d . . .
C24 C -0.1492(4) -0.0337(2) 0.49083(16) 0.0172(13) Uani 1 1 d . . .
C25 C -0.1968(4) -0.0749(2) 0.50537(17) 0.0191(14) Uani 1 1 d . . .
H25A H -0.2188 -0.1005 0.4899 0.023 Uiso 1 1 calc R . .
C28 C -0.1363(4) -0.0300(2) 0.44976(16) 0.0175(13) Uani 1 1 d . . .
C26 C -0.2119(4) -0.0781(2) 0.54324(17) 0.0173(13) Uani 1 1 d . . .
C29 C -0.2640(4) -0.1220(2) 0.55925(17) 0.0203(14) Uani 1 1 d . . .
C27 C -0.1794(4) -0.0401(2) 0.56679(17) 0.0202(14) Uani 1 1 d . . .
H27A H -0.1897 -0.0422 0.5920 0.024 Uiso 1 1 calc R . .
C22 C -0.1307(4) 0.0013(2) 0.55184(17) 0.0176(13) Uani 1 1 d . . .
O11 O -0.2874(3) -0.12346(17) 0.59164(12) 0.0302(11) Uani 1 1 d . . .
O12 O -0.2808(4) -0.15850(19) 0.53595(13) 0.0341(12) Uani 1 1 d . . .
C21 C -0.0961(4) 0.0438(2) 0.57645(17) 0.0164(13) Uani 1 1 d . . .
C23 C -0.1163(4) 0.0040(2) 0.51486(16) 0.0166(13) Uani 1 1 d . . .
H23A H -0.0840 0.0317 0.5054 0.020 Uiso 1 1 calc R . .
O7 O -0.1027(3) 0.03793(17) 0.61129(11) 0.0255(10) Uani 1 1 d . . .
O8 O -0.0666(3) 0.08387(17) 0.56156(12) 0.0276(11) Uani 1 1 d . . .
O3 O 0.2340(3) -0.15887(17) 0.43125(11) 0.0262(10) Uani 1 1 d . . .
O2 O 0.2080(3) -0.23174(18) 0.59535(12) 0.0346(12) Uani 1 1 d . . .
H12A H -0.308(6) -0.186(4) 0.548(3) 0.08(3) Uiso 1 1 d . . .
H1A H 0.127(6) -0.271(3) 0.549(2) 0.04(3) Uiso 1 1 d . . .
H6A H 0.319(6) -0.019(4) 0.618(3) 0.07(3) Uiso 1 1 d . . .

loop_
_atom_site_aniso_label
_atom_site_aniso_U_11
_atom_site_aniso_U_22
_atom_site_aniso_U_33
_atom_site_aniso_U_23
_atom_site_aniso_U_13
_atom_site_aniso_U_12
Ag1 0.0401(3) 0.0466(4) 0.0138(3) 0.0026(3) -0.0004(2) 0.0035(3)
Ag2 0.0363(3) 0.0286(3) 0.0366(3) -0.0169(3) -0.0048(2) 0.0053(2)
Ag3 0.0458(5) 0.0296(4) 0.0104(4) 0.000 0.0064(3) 0.000
Ag4 0.0379(5) 0.0427(5) 0.0193(4) 0.000 -0.0040(3) 0.000
O1 0.053(3) 0.029(3) 0.024(3) 0.005(3) -0.005(2) -0.021(3)
O4 0.035(3) 0.027(3) 0.017(2) 0.003(2) -0.0020(19) -0.007(2)
O5 0.046(3) 0.029(3) 0.024(3) 0.001(2) -0.001(2) -0.011(2)
O6 0.064(4) 0.027(3) 0.015(3) -0.005(2) 0.000(2) -0.014(3)
O9 0.043(3) 0.020(2) 0.013(2) 0.000(2) 0.001(2) -0.011(2)
O10 0.038(3) 0.022(2) 0.011(2) -0.003(2) 0.0027(19) -0.007(2)
C11 0.032(3) 0.020(3) 0.017(3) 0.000(3) 0.002(3) 0.007(3)
C12 0.024(3) 0.020(3) 0.017(3) -0.001(3) 0.002(3) 0.002(3)
C13 0.025(3) 0.019(3) 0.024(4) 0.003(3) -0.003(3) -0.001(3)
C14 0.025(3) 0.019(3) 0.014(3) -0.001(3) 0.000(2) 0.002(3)
C15 0.032(4) 0.018(3) 0.023(4) 0.002(3) 0.006(3) 0.000(3)
C16 0.027(3) 0.021(3) 0.019(3) 0.000(3) 0.002(3) 0.000(3)
C17 0.028(3) 0.019(3) 0.023(4) 0.001(3) 0.003(3) 0.003(3)
C18 0.024(3) 0.018(3) 0.012(3) 0.000(3) -0.003(2) 0.006(3)
C19 0.029(3) 0.023(4) 0.020(4) 0.004(3) 0.000(3) -0.003(3)
C24 0.022(3) 0.019(3) 0.010(3) 0.001(3) 0.000(2) -0.003(3)
C25 0.022(3) 0.018(3) 0.018(3) -0.002(3) -0.001(3) 0.002(2)
C28 0.024(3) 0.020(3) 0.008(3) -0.002(3) 0.002(2) 0.003(3)
C26 0.023(3) 0.016(3) 0.013(3) 0.000(3) -0.002(2) -0.002(2)
C29 0.022(3) 0.022(3) 0.017(3) 0.000(3) -0.004(3) -0.001(3)
C27 0.027(3) 0.024(3) 0.009(3) 0.000(3) 0.000(3) -0.002(3)
C22 0.024(3) 0.016(3) 0.013(3) 0.000(3) -0.001(2) -0.001(3)
O11 0.048(3) 0.030(3) 0.013(2) 0.000(2) 0.002(2) -0.014(2)
O12 0.061(3) 0.025(3) 0.016(2) -0.007(2) 0.008(2) -0.024(2)
C21 0.021(3) 0.012(3) 0.015(3) -0.001(3) 0.001(2) 0.002(2)
C23 0.022(3) 0.015(3) 0.013(3) 0.005(3) 0.000(2) -0.005(2)
O7 0.046(3) 0.020(2) 0.010(2) -0.002(2) -0.0047(19) -0.001(2)
O8 0.049(3) 0.016(2) 0.018(2) -0.002(2) 0.005(2) -0.009(2)
O3 0.039(3) 0.026(3) 0.013(2) -0.005(2) 0.000(2) -0.007(2)
O2 0.064(3) 0.025(3) 0.015(3) 0.006(2) -0.003(2) -0.002(2)

loop_
_atom_type_symbol
_atom_type_description
_atom_type_scat_dispersion_real
_atom_type_scat_dispersion_imag
_atom_type_scat_source
C C 0.0033 0.0016 'International Tables Vol C Tables 4.2.6.8 and 6.1.1.4'
H H 0.0000 0.0000 'International Tables Vol C Tables 4.2.6.8 and 6.1.1.4'
O O 0.0106 0.0060 'International Tables Vol C Tables 4.2.6.8 and 6.1.1.4'
Ag Ag -0.8971 1.1015 'International Tables Vol C Tables 4.2.6.8 and 6.1.1.4'

loop_
_geom_angle_atom_site_label_1
_geom_angle_atom_site_label_2
_geom_angle_atom_site_label_3
_geom_angle
_geom_angle_site_symmetry_1
_geom_angle_site_symmetry_3
_geom_angle_publ_flag
O4 Ag1 O3 153.80(17) . 4_545 ?
O4 Ag1 O2 123.35(16) . 28_565 ?
O3 Ag1 O2 82.68(16) 4_545 28_565 ?
O4 Ag1 Ag1 81.75(12) . 3 ?
O3 Ag1 Ag1 106.02(12) 4_545 3 ?
O2 Ag1 Ag1 84.27(12) 28_565 3 ?
O4 Ag1 Ag1 81.10(12) . 4_545 ?
O3 Ag1 Ag1 74.03(11) 4_545 4_545 ?
O2 Ag1 Ag1 153.46(11) 28_565 4_545 ?
Ag1 Ag1 Ag1 90.0 3 4_545 ?
O4 Ag1 Ag2 117.10(12) . . ?
O3 Ag1 Ag2 50.58(11) 4_545 . ?
O2 Ag1 Ag2 95.60(12) 28_565 . ?
Ag1 Ag1 Ag2 156.15(3) 3 . ?
Ag1 Ag1 Ag2 79.478(15) 4_545 . ?
O8 Ag2 O7 155.02(16) 24 17_556 ?
O8 Ag2 O10 91.90(15) 24 3_455 ?
O7 Ag2 O10 108.48(15) 17_556 3_455 ?
O8 Ag2 Ag2 83.73(12) 24 4_545 ?
O7 Ag2 Ag2 75.11(11) 17_556 4_545 ?
O10 Ag2 Ag2 113.33(10) 3_455 4_545 ?
O8 Ag2 Ag3 111.41(12) 24 . ?
O7 Ag2 Ag3 77.87(12) 17_556 . ?
O10 Ag2 Ag3 41.29(9) 3_455 . ?
Ag2 Ag2 Ag3 79.285(15) 4_545 . ?
O8 Ag2 Ag1 109.99(12) 24 . ?
O7 Ag2 Ag1 53.51(11) 17_556 . ?
O10 Ag2 Ag1 156.23(10) 3_455 . ?
Ag2 Ag2 Ag1 79.290(15) 4_545 . ?
Ag3 Ag2 Ag1 130.39(2) . . ?
O10 Ag3 O10 175.2(2) . 3_455 ?
O10 Ag3 Ag3 87.58(12) . 2_445 ?
O10 Ag3 Ag3 87.58(12) 3_455 2_445 ?
O10 Ag3 Ag2 53.27(12) . 3_455 ?
O10 Ag3 Ag2 125.46(12) 3_455 3_455 ?
Ag3 Ag3 Ag2 77.791(16) 2_445 3_455 ?
O10 Ag3 Ag2 125.46(12) . . ?
O10 Ag3 Ag2 53.27(12) 3_455 . ?
Ag3 Ag3 Ag2 77.791(16) 2_445 . ?
Ag2 Ag3 Ag2 155.58(3) 3_455 . ?
O10 Ag3 Ag4 92.42(12) . . ?
O10 Ag3 Ag4 92.42(12) 3_455 . ?
Ag3 Ag3 Ag4 180.0 2_445 . ?
Ag2 Ag3 Ag4 102.209(16) 3_455 . ?
Ag2 Ag3 Ag4 102.209(16) . . ?
O11 Ag4 O11 90.5(2) 18_666 28_465 ?
O11 Ag4 O9 145.44(15) 18_666 3_455 ?
O11 Ag4 O9 82.09(13) 28_465 3_455 ?
O11 Ag4 O9 82.09(13) 18_666 . ?
O11 Ag4 O9 145.44(15) 28_465 . ?
O9 Ag4 O9 121.69(19) 3_455 . ?
O11 Ag4 Ag3 134.74(11) 18_666 . ?
O11 Ag4 Ag3 134.74(11) 28_465 . ?
O9 Ag4 Ag3 60.85(10) 3_455 . ?
O9 Ag4 Ag3 60.85(10) . . ?
C18 O4 Ag1 118.3(4) . . ?
C28 O9 Ag4 135.6(4) . . ?
C28 O10 Ag3 114.8(4) . . ?
C28 O10 Ag2 127.5(4) . 3_455 ?
Ag3 O10 Ag2 85.44(14) . 3_455 ?
C12 C11 C16 119.2(6) . . ?
C13 C12 C11 120.1(6) . . ?
C13 C12 C19 118.4(6) . . ?
C11 C12 C19 121.5(6) . . ?
C12 C13 C14 121.0(6) . . ?
C15 C14 C13 118.8(6) . . ?
C15 C14 C18 120.3(6) . . ?
C13 C14 C18 120.9(6) . . ?
C14 C15 C16 120.9(6) . . ?
C15 C16 C11 120.0(6) . . ?
C15 C16 C17 121.3(6) . . ?
C11 C16 C17 118.8(6) . . ?
O2 C17 O1 125.0(6) . . ?
O2 C17 C16 123.1(6) . . ?
O1 C17 C16 111.8(6) . . ?
O3 C18 O4 124.5(6) . . ?
O3 C18 C14 116.5(5) . . ?
O4 C18 C14 118.9(6) . . ?
O5 C19 O6 123.5(6) . . ?
O5 C19 C12 122.7(6) . . ?
O6 C19 C12 113.8(6) . . ?
C25 C24 C23 118.6(5) . . ?
C25 C24 C28 119.4(5) . . ?
C23 C24 C28 122.0(5) . . ?
C24 C25 C26 120.2(6) . . ?
O10 C28 O9 123.2(5) . . ?
O10 C28 C24 116.5(5) . . ?
O9 C28 C24 120.3(5) . . ?
C27 C26 C25 120.7(6) . . ?
C27 C26 C29 118.6(5) . . ?
C25 C26 C29 120.7(5) . . ?
O11 C29 O12 123.5(6) . . ?
O11 C29 C26 122.8(6) . . ?
O12 C29 C26 113.7(5) . . ?
C26 C27 C22 118.7(5) . . ?
C23 C22 C27 120.2(6) . . ?
C23 C22 C21 119.5(5) . . ?
C27 C22 C21 120.3(5) . . ?
C29 O11 Ag4 129.2(4) . 30_556 ?
O8 C21 O7 123.6(6) . . ?
O8 C21 C22 118.0(5) . . ?
O7 C21 C22 118.3(5) . . ?
C22 C23 C24 121.6(5) . . ?
C21 O7 Ag2 131.2(4) . 17_556 ?
C21 O8 Ag2 120.5(4) . 20_566 ?
C18 O3 Ag1 126.5(4) . 4_545 ?
C17 O2 Ag1 129.3(4) . 32_556 ?

loop_
_geom_bond_atom_site_label_1
_geom_bond_atom_site_label_2
_geom_bond_distance
_geom_bond_site_symmetry_2
_geom_bond_publ_flag
Ag1 O4 2.209(4) . ?
Ag1 O3 2.224(4) 4_545 ?
Ag1 O2 2.487(4) 28_565 ?
Ag1 Ag1 2.9636(11) 3 ?
Ag1 Ag1 2.9748(12) 4_545 ?
Ag1 Ag2 3.3774(8) . ?
Ag2 O8 2.226(4) 24 ?
Ag2 O7 2.263(4) 17_556 ?
Ag2 O10 2.560(4) 3_455 ?
Ag2 Ag2 2.9886(12) 4_545 ?
Ag2 Ag3 3.1846(6) . ?
Ag3 O10 2.108(4) . ?
Ag3 O10 2.108(4) 3_455 ?
Ag3 Ag3 3.0913(15) 2_445 ?
Ag3 Ag2 3.1846(6) 3_455 ?
Ag3 Ag4 3.2105(11) . ?
Ag4 O11 2.508(4) 18_666 ?
Ag4 O11 2.508(4) 28_465 ?
Ag4 O9 2.548(4) 3_455 ?
Ag4 O9 2.548(4) . ?
O1 C17 1.310(8) . ?
O4 C18 1.268(7) . ?
O5 C19 1.224(8) . ?
O6 C19 1.311(8) . ?
O9 C28 1.263(7) . ?
O10 C28 1.261(7) . ?
O10 Ag2 2.560(4) 3_455 ?
C11 C12 1.398(9) . ?
C11 C16 1.398(9) . ?
C12 C13 1.385(9) . ?
C12 C19 1.490(9) . ?
C13 C14 1.395(9) . ?
C14 C15 1.386(9) . ?
C14 C18 1.499(8) . ?
C15 C16 1.395(9) . ?
C16 C17 1.502(9) . ?
C17 O2 1.219(8) . ?
C18 O3 1.252(7) . ?
C24 C25 1.387(8) . ?
C24 C23 1.400(8) . ?
C24 C28 1.509(8) . ?
C25 C26 1.398(8) . ?
C26 C27 1.391(8) . ?
C26 C29 1.497(9) . ?
C29 O11 1.229(8) . ?
C29 O12 1.294(7) . ?
C27 C22 1.405(9) . ?
C22 C23 1.364(8) . ?
C22 C21 1.511(8) . ?
O11 Ag4 2.508(4) 30_556 ?
C21 O8 1.251(7) . ?
C21 O7 1.281(7) . ?
O7 Ag2 2.263(4) 17_556 ?
O8 Ag2 2.226(4) 20_566 ?
O3 Ag1 2.224(4) 4_545 ?
O2 Ag1 2.487(4) 32_556 ?
